data_7002464
loop_
_publ_author_name
'Palacios, Mar\'ia A.'
'Rodr\'iguez-Di\'eguez, Antonio'
'Sironi, Angelo'
'Herrera, Juan Manuel'
'Mota, Antonio J.'
'Cano, Joan'
'Colacio, Enrique'

_publ_section_title
;
 Enhanced ferromagnetic interaction in metallacyclic complexes
 incorporating m-phenylenediamidato bridges.
;
_journal_issue 40
_journal_name_full 'Dalton Transactions'
_journal_page_first 8538
_journal_page_last 8547
_journal_paper_doi 10.1039/b903986d
_journal_year 2009
_chemical_formula_moiety 'C36 H24 Cu2 N8 O4, 2(H2 O)'
_chemical_formula_sum 'C36 H28 Cu2 N8 O6'
_chemical_formula_weight 795.74
_chemical_name_systematic
;
?
;
_space_group_IT_number 2
_symmetry_cell_setting triclinic
_symmetry_space_group_name_Hall '-P 1'
_symmetry_space_group_name_H-M 'P -1'
_atom_sites_solution_hydrogens geom
_atom_sites_solution_primary direct
_atom_sites_solution_secondary difmap
_audit_creation_method SHELXL-97
_cell_angle_alpha 88.28(3)
_cell_angle_beta 70.29(3)
_cell_angle_gamma 71.76(3)
_cell_formula_units_Z 1
_cell_length_a 8.6561(17)
_cell_length_b 10.239(2)
_cell_length_c 11.330(2)
_cell_measurement_reflns_used 1030
_cell_measurement_temperature 150(2)
_cell_measurement_theta_max 25.235
_cell_measurement_theta_min 2.508
_cell_volume 894.6(4)
_computing_cell_refinement 'Bruker APEXII'
_computing_data_collection 'Bruker APEXII'
_computing_data_reduction 'Bruker APEXII'
_computing_molecular_graphics 'Bruker SHELXTL'
_computing_publication_material 'SHELXL-97 (Sheldrick, 1997)'
_computing_structure_refinement 'SHELXL-97 (Sheldrick, 1997)'
_computing_structure_solution 'SHELXS-97 (Sheldrick, 1990)'
_diffrn_ambient_temperature 150(2)
_diffrn_measured_fraction_theta_full 0.881
_diffrn_measured_fraction_theta_max 0.881
_diffrn_radiation_monochromator graphite
_diffrn_radiation_source 'fine-focus sealed tube'
_diffrn_radiation_type MoK\a
_diffrn_radiation_wavelength 0.71073
_diffrn_reflns_av_R_equivalents 0.0704
_diffrn_reflns_av_sigmaI/netI 0.1730
_diffrn_reflns_limit_h_max 10
_diffrn_reflns_limit_h_min -10
_diffrn_reflns_limit_k_max 12
_diffrn_reflns_limit_k_min -12
_diffrn_reflns_limit_l_max 10
_diffrn_reflns_limit_l_min -13
_diffrn_reflns_number 3721
_diffrn_reflns_theta_full 24.99
_diffrn_reflns_theta_max 24.99
_diffrn_reflns_theta_min 2.10
_exptl_absorpt_coefficient_mu 1.246
_exptl_absorpt_correction_T_max 1.000
_exptl_absorpt_correction_T_min 0.945
_exptl_absorpt_correction_type multi-scan
_exptl_absorpt_process_details '(SADABS; Bruker, 2000)'
_exptl_crystal_colour green
_exptl_crystal_density_diffrn 1.477
_exptl_crystal_density_method 'not measured'
_exptl_crystal_description prismatic
_exptl_crystal_F_000 406
_exptl_crystal_size_max 0.15
_exptl_crystal_size_mid 0.12
_exptl_crystal_size_min 0.12
_refine_diff_density_max 0.741
_refine_diff_density_min -0.734
_refine_diff_density_rms 0.125
_refine_ls_extinction_method none
_refine_ls_goodness_of_fit_ref 1.047
_refine_ls_hydrogen_treatment constr
_refine_ls_matrix_type full
_refine_ls_number_parameters 235
_refine_ls_number_reflns 2780
_refine_ls_number_restraints 0
_refine_ls_restrained_S_all 1.047
_refine_ls_R_factor_all 0.1567
_refine_ls_R_factor_gt 0.0769
_refine_ls_shift/su_max 0.000
_refine_ls_shift/su_mean 0.000
_refine_ls_structure_factor_coef Fsqd
_refine_ls_weighting_details 'calc w=1/[\s^2^(Fo^2^)+(0.1104P)^2^+0.0000P] where P=(Fo^2^+2Fc^2^)/3'
_refine_ls_weighting_scheme calc
_refine_ls_wR_factor_gt 0.2116
_refine_ls_wR_factor_ref 0.2373
_reflns_number_gt 1353
_reflns_number_total 2780
_reflns_threshold_expression >2sigma(I)
_cod_data_source_file b903986d.txt
_cod_data_source_block compound1
_cod_depositor_comments
;
The following automatic conversions were performed:
'_symmetry_cell_setting' value 'Triclinic' changed to 'triclinic'
according to '/home/saulius/struct/CIF-dictionaries/cif_core.dic'
dictionary named 'cif_core.dic' version 2.4.1 from 2010-06-29.

Automatic conversion script
Id: cif_fix_enum 1527 2010-12-29 10:47:43Z saulius 
;
_cod_original_cell_volume 894.6(3)
_cod_original_sg_symbol_H-M P-1
_cod_database_code 7002464

loop_
_symmetry_equiv_pos_as_xyz
'x, y, z'
'-x, -y, -z'

loop_
_atom_site_label
_atom_site_type_symbol
_atom_site_fract_x
_atom_site_fract_y
_atom_site_fract_z
_atom_site_U_iso_or_equiv
_atom_site_adp_type
_atom_site_occupancy
_atom_site_symmetry_multiplicity
_atom_site_calc_flag
_atom_site_refinement_flags
_atom_site_disorder_assembly
_atom_site_disorder_group
Cu1 Cu 0.88301(18) 0.09761(13) 0.28915(13) 0.0409(5) Uani 1 1 d . . .
O1W O 0.3404(11) 0.4436(8) 0.8561(9) 0.074(3) Uani 1 1 d . . .
H1A H 0.4262 0.4187 0.7877 0.089 Uiso 1 1 d R . .
H1B H 0.2966 0.3787 0.8669 0.089 Uiso 1 1 d R . .
N1 N 1.0971(11) -0.0337(8) 0.1553(8) 0.036(2) Uani 1 1 d . . .
C2 C 1.2654(15) -0.0452(11) 0.1278(10) 0.045(3) Uani 1 1 d . . .
H2 H 1.2907 0.0239 0.1618 0.055 Uiso 1 1 calc R . .
C3 C 1.4063(14) -0.1559(11) 0.0504(11) 0.046(3) Uani 1 1 d . . .
H3 H 1.5204 -0.1600 0.0348 0.055 Uiso 1 1 calc R . .
C4 C 1.3664(15) -0.2615(10) -0.0029(11) 0.046(3) Uani 1 1 d . . .
H4 H 1.4550 -0.3366 -0.0529 0.056 Uiso 1 1 calc R . .
C5 C 1.1933(14) -0.2500(10) 0.0212(10) 0.038(3) Uani 1 1 d . . .
H5 H 1.1657 -0.3143 -0.0172 0.046 Uiso 1 1 calc R . .
C6 C 1.0583(13) -0.1387(10) 0.1056(10) 0.033(3) Uani 1 1 d . . .
C7 C 0.8626(14) -0.1252(10) 0.1530(10) 0.038(3) Uani 1 1 d . . .
O8 O 0.8176(10) -0.2124(7) 0.1038(7) 0.051(2) Uani 1 1 d . . .
N9 N 0.7614(11) -0.0207(8) 0.2441(8) 0.037(2) Uani 1 1 d . . .
C10 C 0.5765(14) 0.0040(10) 0.3068(10) 0.037(3) Uani 1 1 d . . .
C11 C 0.5073(13) -0.1028(9) 0.3708(9) 0.031(3) Uani 1 1 d . . .
H11 H 0.5798 -0.1935 0.3615 0.037 Uiso 1 1 calc R . .
C12 C 0.4597(13) 0.1413(10) 0.3165(10) 0.034(3) Uani 1 1 d . . .
H12 H 0.5022 0.2090 0.2744 0.041 Uiso 1 1 calc R . .
C13 C 0.2830(14) 0.1760(11) 0.3880(10) 0.041(3) Uani 1 1 d . . .
H13 H 0.2088 0.2653 0.3927 0.050 Uiso 1 1 calc R . .
C14 C 0.7824(14) -0.0708(10) 0.5454(10) 0.041(3) Uani 1 1 d . . .
H14 H 0.8994 -0.0935 0.4970 0.049 Uiso 1 1 calc R . .
C15 C 0.6701(14) 0.0676(10) 0.5529(10) 0.037(3) Uani 1 1 d . . .
N16 N 0.7453(11) 0.1594(8) 0.4689(8) 0.040(2) Uani 1 1 d . . .
O17 O 0.6390(13) 0.3552(9) 0.6178(8) 0.087(3) Uani 1 1 d . . .
C18 C 0.7229(13) 0.2908(11) 0.5089(10) 0.043(3) Uani 1 1 d . . .
C19 C 0.8298(13) 0.3605(10) 0.4021(11) 0.038(3) Uani 1 1 d . . .
C20 C 0.8345(15) 0.4965(11) 0.4209(12) 0.051(3) Uani 1 1 d . . .
H20 H 0.7636 0.5504 0.4958 0.061 Uiso 1 1 calc R . .
C21 C 0.9475(16) 0.5484(11) 0.3253(12) 0.056(4) Uani 1 1 d . . .
H21 H 0.9544 0.6355 0.3375 0.067 Uiso 1 1 calc R . .
C22 C 1.0498(16) 0.4669(12) 0.2106(11) 0.053(3) Uani 1 1 d . . .
H22 H 1.1250 0.4993 0.1464 0.064 Uiso 1 1 calc R . .
C23 C 1.0357(14) 0.3328(11) 0.1952(10) 0.040(3) Uani 1 1 d . . .
H23 H 1.1011 0.2788 0.1197 0.048 Uiso 1 1 calc R . .
N24 N 0.9281(11) 0.2839(8) 0.2893(8) 0.039(2) Uani 1 1 d . . .

loop_
_atom_site_aniso_label
_atom_site_aniso_U_11
_atom_site_aniso_U_22
_atom_site_aniso_U_33
_atom_site_aniso_U_23
_atom_site_aniso_U_13
_atom_site_aniso_U_12
Cu1 0.0491(9) 0.0315(8) 0.0463(10) -0.0013(6) -0.0115(7) -0.0239(6)
O1W 0.075(6) 0.052(5) 0.090(7) -0.018(5) -0.016(5) -0.024(5)
N1 0.039(6) 0.030(5) 0.044(6) 0.006(4) -0.011(5) -0.020(4)
C2 0.049(8) 0.038(6) 0.053(8) 0.002(6) -0.019(7) -0.017(6)
C3 0.035(7) 0.045(7) 0.058(8) 0.003(6) -0.014(6) -0.014(6)
C4 0.046(8) 0.025(6) 0.049(8) -0.002(5) 0.000(6) -0.002(5)
C5 0.045(7) 0.031(6) 0.047(7) 0.005(5) -0.020(6) -0.019(5)
C6 0.046(7) 0.027(5) 0.037(7) 0.008(5) -0.020(6) -0.021(5)
C7 0.046(7) 0.032(6) 0.038(7) 0.007(5) -0.015(6) -0.015(5)
O8 0.061(5) 0.047(5) 0.048(5) -0.014(4) -0.007(4) -0.033(4)
N9 0.040(6) 0.035(5) 0.033(5) -0.005(4) -0.003(5) -0.019(4)
C10 0.044(7) 0.030(6) 0.038(7) -0.004(5) -0.013(6) -0.015(5)
C11 0.035(6) 0.017(5) 0.039(6) -0.004(5) -0.011(6) -0.008(5)
C12 0.034(7) 0.025(6) 0.042(7) 0.000(5) -0.015(6) -0.006(5)
C13 0.047(7) 0.030(6) 0.054(8) 0.000(6) -0.027(7) -0.011(5)
C14 0.037(7) 0.034(6) 0.051(8) -0.003(6) -0.012(6) -0.012(5)
C15 0.043(7) 0.035(6) 0.037(7) -0.011(5) -0.013(6) -0.018(5)
N16 0.046(6) 0.030(5) 0.043(6) 0.006(4) -0.006(5) -0.023(4)
O17 0.120(8) 0.062(6) 0.061(6) -0.027(5) 0.024(6) -0.063(6)
C18 0.037(7) 0.037(6) 0.043(8) -0.015(6) 0.008(6) -0.018(5)
C19 0.033(6) 0.030(6) 0.048(7) 0.002(5) -0.006(6) -0.013(5)
C20 0.064(8) 0.033(6) 0.058(8) 0.004(6) -0.021(7) -0.019(6)
C21 0.073(9) 0.028(6) 0.077(10) 0.012(7) -0.029(8) -0.027(6)
C22 0.082(9) 0.044(7) 0.049(8) 0.017(6) -0.028(7) -0.037(7)
C23 0.040(7) 0.046(7) 0.039(7) 0.006(6) -0.011(6) -0.025(6)
N24 0.048(6) 0.032(5) 0.037(6) 0.004(5) -0.011(5) -0.017(4)

loop_
_atom_type_symbol
_atom_type_description
_atom_type_scat_dispersion_real
_atom_type_scat_dispersion_imag
_atom_type_scat_source
C C 0.0033 0.0016 'International Tables Vol C Tables 4.2.6.8 and 6.1.1.4'
H H 0.0000 0.0000 'International Tables Vol C Tables 4.2.6.8 and 6.1.1.4'
N N 0.0061 0.0033 'International Tables Vol C Tables 4.2.6.8 and 6.1.1.4'
O O 0.0106 0.0060 'International Tables Vol C Tables 4.2.6.8 and 6.1.1.4'
Cu Cu 0.3201 1.2651 'International Tables Vol C Tables 4.2.6.8 and 6.1.1.4'

loop_
_geom_angle_atom_site_label_1
_geom_angle_atom_site_label_2
_geom_angle_atom_site_label_3
_geom_angle
_geom_angle_site_symmetry_1
_geom_angle_site_symmetry_3
_geom_angle_publ_flag
N16 Cu1 N9 103.2(3) . . ?
N16 Cu1 N1 149.5(4) . . ?
N9 Cu1 N1 83.2(3) . . ?
N16 Cu1 N24 83.1(3) . . ?
N9 Cu1 N24 150.2(4) . . ?
N1 Cu1 N24 106.3(3) . . ?
H1A O1W H1B 105.0 . . ?
C2 N1 C6 118.1(8) . . ?
C2 N1 Cu1 128.6(7) . . ?
C6 N1 Cu1 112.1(6) . . ?
N1 C2 C3 124.2(10) . . ?
N1 C2 H2 117.9 . . ?
C3 C2 H2 117.9 . . ?
C2 C3 C4 117.7(10) . . ?
C2 C3 H3 121.2 . . ?
C4 C3 H3 121.2 . . ?
C5 C4 C3 119.3(9) . . ?
C5 C4 H4 120.3 . . ?
C3 C4 H4 120.3 . . ?
C4 C5 C6 119.6(9) . . ?
C4 C5 H5 120.2 . . ?
C6 C5 H5 120.2 . . ?
N1 C6 C5 120.9(9) . . ?
N1 C6 C7 114.7(8) . . ?
C5 C6 C7 124.4(8) . . ?
O8 C7 N9 128.7(10) . . ?
O8 C7 C6 117.5(9) . . ?
N9 C7 C6 113.8(9) . . ?
C7 N9 C10 122.5(8) . . ?
C7 N9 Cu1 115.9(7) . . ?
C10 N9 Cu1 121.6(6) . . ?
C12 C10 N9 118.5(9) . . ?
C12 C10 C11 118.8(9) . . ?
N9 C10 C11 122.4(9) . . ?
C15 C11 C10 120.0(9) 2_656 . ?
C15 C11 H11 120.0 2_656 . ?
C10 C11 H11 120.0 . . ?
C13 C12 C10 121.6(10) . . ?
C13 C12 H12 119.2 . . ?
C10 C12 H12 119.2 . . ?
C12 C13 C14 119.1(10) . 2_656 ?
C12 C13 H13 120.5 . . ?
C14 C13 H13 120.5 2_656 . ?
C15 C14 C13 121.1(10) . 2_656 ?
C15 C14 H14 119.5 . . ?
C13 C14 H14 119.5 2_656 . ?
C11 C15 C14 119.4(10) 2_656 . ?
C11 C15 N16 124.3(9) 2_656 . ?
C14 C15 N16 116.0(9) . . ?
C18 N16 C15 122.1(9) . . ?
C18 N16 Cu1 117.2(7) . . ?
C15 N16 Cu1 120.6(6) . . ?
O17 C18 N16 129.5(10) . . ?
O17 C18 C19 119.5(9) . . ?
N16 C18 C19 110.9(8) . . ?
N24 C19 C20 120.1(10) . . ?
N24 C19 C18 117.6(8) . . ?
C20 C19 C18 122.2(9) . . ?
C21 C20 C19 119.6(10) . . ?
C21 C20 H20 120.2 . . ?
C19 C20 H20 120.2 . . ?
C22 C21 C20 119.3(10) . . ?
C22 C21 H21 120.3 . . ?
C20 C21 H21 120.3 . . ?
C21 C22 C23 118.8(10) . . ?
C21 C22 H22 120.6 . . ?
C23 C22 H22 120.6 . . ?
N24 C23 C22 121.0(10) . . ?
N24 C23 H23 119.5 . . ?
C22 C23 H23 119.5 . . ?
C23 N24 C19 121.2(9) . . ?
C23 N24 Cu1 128.2(7) . . ?
C19 N24 Cu1 110.6(6) . . ?

loop_
_geom_bond_atom_site_label_1
_geom_bond_atom_site_label_2
_geom_bond_distance
_geom_bond_site_symmetry_2
_geom_bond_publ_flag
Cu1 N16 1.984(8) . ?
Cu1 N9 2.008(8) . ?
Cu1 N1 2.051(8) . ?
Cu1 N24 2.063(8) . ?
O1W H1A 0.8500 . ?
O1W H1B 0.8500 . ?
N1 C2 1.350(12) . ?
N1 C6 1.406(11) . ?
C2 C3 1.419(14) . ?
C2 H2 0.9300 . ?
C3 C4 1.437(14) . ?
C3 H3 0.9300 . ?
C4 C5 1.397(14) . ?
C4 H4 0.9300 . ?
C5 C6 1.434(13) . ?
C5 H5 0.9300 . ?
C6 C7 1.556(14) . ?
C7 O8 1.286(11) . ?
C7 N9 1.359(12) . ?
N9 C10 1.456(12) . ?
C10 C12 1.434(14) . ?
C10 C11 1.466(13) . ?
C11 C15 1.419(13) 2_656 ?
C11 H11 0.9300 . ?
C12 C13 1.401(13) . ?
C12 H12 0.9300 . ?
C13 C14 1.446(14) 2_656 ?
C13 H13 0.9300 . ?
C14 C15 1.432(14) . ?
C14 C13 1.446(14) 2_656 ?
C14 H14 0.9300 . ?
C15 C11 1.419(13) 2_656 ?
C15 N16 1.457(13) . ?
N16 C18 1.366(12) . ?
O17 C18 1.276(12) . ?
C18 C19 1.561(15) . ?
C19 N24 1.371(12) . ?
C19 C20 1.431(13) . ?
C20 C21 1.410(15) . ?
C20 H20 0.9300 . ?
C21 C22 1.412(15) . ?
C21 H21 0.9300 . ?
C22 C23 1.436(14) . ?
C22 H22 0.9300 . ?
C23 N24 1.358(13) . ?
C23 H23 0.9300 . ?

loop_
_geom_hbond_atom_site_label_D
_geom_hbond_atom_site_label_H
_geom_hbond_atom_site_label_A
_geom_hbond_distance_DH
_geom_hbond_distance_HA
_geom_hbond_distance_DA
_geom_hbond_angle_DHA
_geom_hbond_site_symmetry_A
O1W H1A O17 0.85 2.11 2.961(12) 179.5 .
O1W H1B O8 0.85 2.19 3.037(10) 179.5 2_656
